data_2312133
loop_
_publ_author_name
'Liu, Xiangning'
'Cai, Hua'
'Zhou, Ruikang'
'Li, Yaqi'

_publ_section_title
;
 Construction of a Pb<sup>II</sup> coordination polymer from
 a&#xa0;semi-rigid ditopic 2,2-biimidazole derivative: synthesis, crystal
 structure and characterization.
;
_journal_coeditor_code LF3130
_journal_issue 7
_journal_name_full 'Acta crystallographica. Section C, Structural chemistry'
_journal_page_first 263
_journal_page_last 268
_journal_paper_doi 10.1107/S2053229623004783
_journal_volume 79
_journal_year 2023
_chemical_formula_iupac '[Pb (C20 H12 N4 O4) (H2 O)0.75], 1.25H2 O'
_chemical_formula_moiety 'C20 H13.5 N4 O4.75 Pb, 1.25(H2 O)'
_chemical_formula_sum 'C20 H16 N4 O6 Pb'
_chemical_formula_weight 615.56
_chemical_name_systematic
;Poly[0.75(aqua)[\m~3~-4,4'-(1<i>H</i>,1'<i>H</i>-[2,2'-biimidazole]-1,1'-diyl)dibenzoato-\k^5^<i>O</i>,<i>O</i>';<i>N</i>;<i>O</i>'',<i>O</i>''']]lead(II)]
1.25-hydrate]
;
_space_group_crystal_system monoclinic
_space_group_IT_number 14
_space_group_name_Hall '-P 2yn'
_space_group_name_H-M_alt 'P 1 21/n 1'
_atom_sites_solution_hydrogens geom
_atom_sites_solution_primary direct
_audit_creation_method
;
Olex2 1.5
(compiled 2023.03.06 svn.rbb2c1857 for OlexSys, GUI svn.r6748)
;
_cell_angle_alpha 90
_cell_angle_beta 99.399(9)
_cell_angle_gamma 90
_cell_formula_units_Z 4
_cell_length_a 7.769(4)
_cell_length_b 22.149(12)
_cell_length_c 13.656(8)
_cell_measurement_reflns_used 3362
_cell_measurement_temperature 296(2)
_cell_measurement_theta_max 25.30
_cell_measurement_theta_min 2.38
_cell_volume 2318(2)
_computing_cell_refinement
;
SMART (Bruker, 2010)
;
_computing_data_collection
;
SMART (Bruker, 2010)
;
_computing_data_reduction
;
SAINT (Bruker, 2010)
;
_computing_molecular_graphics
;
OLEX2 (Dolomanov <i>et al.</i>, 2009) and
DIAMOND (Brandenburg & Putz, 2005)
;
_computing_publication_material
;
OLEX2 (Dolomanov <i>et al.</i>, 2009)
;
_computing_structure_refinement
;
SHELXL2019 (Sheldrick, 2015)
;
_computing_structure_solution
;
SHELXS (Sheldrick, 2008)
;
_diffrn_ambient_temperature 296.15
_diffrn_measured_fraction_theta_full 0.998
_diffrn_measured_fraction_theta_max 0.996
_diffrn_measurement_device_type 'Bruker CCD area detector'
_diffrn_measurement_method 'phi and omega scans'
_diffrn_radiation_monochromator graphite
_diffrn_radiation_type MoK\a
_diffrn_radiation_wavelength 0.71073
_diffrn_reflns_av_R_equivalents 0.0456
_diffrn_reflns_av_unetI/netI 0.0641
_diffrn_reflns_limit_h_max 9
_diffrn_reflns_limit_h_min -10
_diffrn_reflns_limit_k_max 26
_diffrn_reflns_limit_k_min -28
_diffrn_reflns_limit_l_max 14
_diffrn_reflns_limit_l_min -17
_diffrn_reflns_number 14385
_diffrn_reflns_theta_full 25.242
_diffrn_reflns_theta_max 27.499
_diffrn_reflns_theta_min 1.769
_exptl_absorpt_coefficient_mu 7.317
_exptl_absorpt_correction_T_max 0.3224
_exptl_absorpt_correction_T_min 0.2338
_exptl_absorpt_correction_type multi-scan
_exptl_absorpt_process_details
;
(SADABS; Bruker, 2010)
;
_exptl_crystal_colour colourless
_exptl_crystal_density_diffrn 1.763
_exptl_crystal_density_method 'not measured'
_exptl_crystal_description block
_exptl_crystal_F_000 1176
_exptl_crystal_size_max 0.28
_exptl_crystal_size_mid 0.22
_exptl_crystal_size_min 0.2
_refine_diff_density_max 1.168
_refine_diff_density_min -1.218
_refine_ls_extinction_method none
_refine_ls_goodness_of_fit_ref 0.990
_refine_ls_hydrogen_treatment constr
_refine_ls_matrix_type full
_refine_ls_number_parameters 302
_refine_ls_number_reflns 5305
_refine_ls_number_restraints 24
_refine_ls_restrained_S_all 1.002
_refine_ls_R_factor_all 0.0734
_refine_ls_R_factor_gt 0.0419
_refine_ls_shift/su_max 0.001
_refine_ls_shift/su_mean 0.000
_refine_ls_structure_factor_coef Fsqd
_refine_ls_weighting_details 'w=1/[\s^2^(Fo^2^)+(0.0561P)^2^] where P=(Fo^2^+2Fc^2^)/3'
_refine_ls_weighting_scheme calc
_refine_ls_wR_factor_gt 0.0998
_refine_ls_wR_factor_ref 0.1131
_reflns_number_gt 3584
_reflns_number_total 5305
_reflns_threshold_expression 'I > 2\s(I)'
_cod_data_source_file lf3130sup1.cif
_cod_data_source_block I
_cod_original_cell_volume 2319(2)
_cod_database_code 2312133
_shelx_space_group_comment
;
The symmetry employed for this shelxl refinement is uniquely defined
by the following loop, which should always be used as a source of
symmetry information in preference to the above space-group names.
They are only intended as comments.
;
_shelx_estimated_absorpt_t_min 0.234
_shelx_estimated_absorpt_t_max 0.322

loop_
_space_group_symop_operation_xyz
'x, y, z'
'-x+1/2, y+1/2, -z+1/2'
'-x, -y, -z'
'x-1/2, -y-1/2, z-1/2'

loop_
_atom_site_type_symbol
_atom_site_label
_atom_site_fract_x
_atom_site_fract_y
_atom_site_fract_z
_atom_site_U_iso_or_equiv
_atom_site_adp_type
_atom_site_calc_flag
_atom_site_occupancy
_atom_site_disorder_assembly
_atom_site_disorder_group
Pb Pb1 0.00548(4) 0.03952(2) 0.27835(2) 0.04504(11) Uani d 1 . .
O O1 0.2824(8) 0.4740(2) 0.1273(4) 0.0615(15) Uani d 1 . .
O O2 0.3061(10) 0.4488(3) 0.2830(6) 0.090(2) Uani d 1 . .
O O3 0.4300(6) 0.3457(2) -0.1919(4) 0.0481(12) Uani d 1 . .
O O4 0.5730(7) 0.4014(2) -0.0703(4) 0.0540(13) Uani d 1 . .
N N1 0.2586(7) 0.0969(2) 0.2441(4) 0.0389(13) Uani d 1 . .
N N2 0.3958(6) 0.1673(2) 0.1715(4) 0.0380(13) Uani d 1 . .
N N3 -0.0268(7) 0.1029(2) 0.0782(5) 0.0454(14) Uani d 1 . .
N N4 -0.0037(6) 0.2029(2) 0.0819(4) 0.0347(12) Uani d 1 . .
C C1 0.2561(12) 0.4383(3) 0.1943(6) 0.058(2) Uani d 1 . .
C C2 0.1750(10) 0.3770(3) 0.1649(5) 0.0466(17) Uani d 1 . .
C C3 0.1724(10) 0.3339(3) 0.2358(6) 0.052(2) Uani d 1 . .
H H3 0.211632 0.343035 0.302189 0.063 Uiso calc 1 . .
C C4 0.1109(9) 0.2759(3) 0.2090(5) 0.0440(17) Uani d 1 . .
H H4 0.109415 0.246320 0.257107 0.053 Uiso calc 1 . .
C C5 0.0530(8) 0.2632(3) 0.1110(5) 0.0348(15) Uani d 1 . .
C C6 0.0502(9) 0.3073(3) 0.0383(6) 0.0464(17) Uani d 1 . .
H H6 0.007283 0.298701 -0.027817 0.056 Uiso calc 1 . .
C C7 0.1131(10) 0.3650(3) 0.0666(6) 0.0515(19) Uani d 1 . .
H H7 0.113128 0.395154 0.019115 0.062 Uiso calc 1 . .
C C8 -0.1626(8) 0.1892(3) 0.0245(6) 0.0479(18) Uani d 1 . .
H H8 -0.244218 0.216400 -0.007404 0.058 Uiso calc 1 . .
C C9 -0.1753(10) 0.1293(3) 0.0241(6) 0.057(2) Uani d 1 . .
H H9 -0.270909 0.107830 -0.008164 0.069 Uiso calc 1 . .
C C10 0.0731(8) 0.1492(3) 0.1117(5) 0.0321(14) Uani d 1 . .
C C11 0.2400(8) 0.1390(3) 0.1747(5) 0.0346(14) Uani d 1 . .
C C12 0.4315(10) 0.0982(3) 0.2865(6) 0.0487(18) Uani d 1 . .
H H12 0.482237 0.072905 0.337517 0.058 Uiso calc 1 . .
C C13 0.5177(9) 0.1413(4) 0.2440(6) 0.0498(19) Uani d 1 . .
H H13 0.635045 0.151388 0.260309 0.060 Uiso calc 1 . .
C C14 0.4297(8) 0.2129(3) 0.1019(5) 0.0356(15) Uani d 1 . .
C C15 0.3736(8) 0.2042(3) 0.0024(5) 0.0370(15) Uani d 1 . .
H H15 0.319135 0.168325 -0.020258 0.044 Uiso calc 1 . .
C C16 0.3985(8) 0.2491(3) -0.0638(5) 0.0384(15) Uani d 1 . .
H H16 0.359837 0.243561 -0.131271 0.046 Uiso calc 1 . .
C C17 0.4815(8) 0.3030(3) -0.0299(5) 0.0370(15) Uani d 1 . .
C C18 0.5413(9) 0.3098(3) 0.0704(6) 0.0470(18) Uani d 1 . .
H H18 0.601002 0.344712 0.093380 0.056 Uiso calc 1 . .
C C19 0.5138(9) 0.2653(3) 0.1374(5) 0.0461(17) Uani d 1 . .
H H19 0.551208 0.270605 0.205096 0.055 Uiso calc 1 . .
C C20 0.4957(9) 0.3526(3) -0.1028(6) 0.0400(16) Uani d 1 . .
O O5 -0.2064(12) -0.0007(5) 0.4173(6) 0.086(3) Uani d 0.752(12) A 1
O O6 0.947(7) 0.4615(18) 0.384(5) 0.18(2) Uani d 0.25 B 3
O O6' 0.900(6) 0.486(2) 0.547(4) 0.195(19) Uani d 0.25 C 4
O O7 0.656(3) 0.3818(9) 0.3134(17) 0.164(8) Uani d 0.5 . .
O O5A -0.312(4) -0.0279(14) 0.407(2) 0.086(3) Uani d 0.248(12) A 2

loop_
_atom_site_aniso_label
_atom_site_aniso_U_11
_atom_site_aniso_U_22
_atom_site_aniso_U_33
_atom_site_aniso_U_12
_atom_site_aniso_U_13
_atom_site_aniso_U_23
Pb1 0.0624(2) 0.02865(15) 0.04339(18) -0.00685(12) 0.00662(13) 0.00131(13)
O1 0.100(4) 0.031(3) 0.053(3) -0.017(3) 0.010(3) 0.005(2)
O2 0.131(4) 0.066(3) 0.072(4) -0.028(3) 0.013(3) -0.007(3)
O3 0.056(3) 0.048(3) 0.040(3) -0.004(2) 0.006(3) 0.004(2)
O4 0.078(3) 0.036(3) 0.049(3) -0.010(2) 0.013(3) 0.001(2)
N1 0.051(3) 0.026(3) 0.038(3) -0.002(2) 0.003(3) 0.009(2)
N2 0.036(3) 0.032(3) 0.045(3) 0.002(2) 0.005(3) 0.005(3)
N3 0.048(3) 0.031(3) 0.053(4) -0.007(3) -0.004(3) -0.002(3)
N4 0.039(3) 0.026(3) 0.038(3) -0.002(2) 0.003(2) 0.001(2)
C1 0.099(6) 0.033(4) 0.043(5) -0.008(4) 0.014(5) 0.000(4)
C2 0.079(5) 0.024(3) 0.038(4) 0.001(3) 0.016(4) -0.002(3)
C3 0.082(5) 0.033(4) 0.045(4) -0.007(4) 0.019(4) -0.009(3)
C4 0.073(5) 0.024(3) 0.037(4) -0.008(3) 0.015(4) 0.002(3)
C5 0.035(3) 0.025(3) 0.046(4) 0.001(3) 0.014(3) 0.001(3)
C6 0.066(5) 0.030(3) 0.042(4) 0.000(3) 0.003(4) 0.002(3)
C7 0.078(5) 0.024(3) 0.052(5) 0.004(3) 0.007(4) 0.011(3)
C8 0.034(4) 0.045(4) 0.060(5) 0.002(3) -0.006(3) 0.011(4)
C9 0.049(4) 0.050(5) 0.066(6) -0.015(4) -0.010(4) 0.000(4)
C10 0.035(3) 0.027(3) 0.033(4) 0.004(3) 0.003(3) 0.002(3)
C11 0.039(3) 0.027(3) 0.039(4) 0.002(3) 0.008(3) -0.002(3)
C12 0.054(4) 0.043(4) 0.047(5) 0.007(3) -0.002(4) 0.008(3)
C13 0.039(4) 0.058(5) 0.048(5) -0.001(3) -0.007(4) 0.004(4)
C14 0.035(3) 0.032(3) 0.040(4) -0.001(3) 0.007(3) 0.004(3)
C15 0.041(4) 0.029(3) 0.041(4) -0.007(3) 0.006(3) 0.002(3)
C16 0.036(3) 0.045(4) 0.035(4) -0.001(3) 0.009(3) 0.002(3)
C17 0.032(3) 0.037(4) 0.042(4) 0.000(3) 0.007(3) -0.001(3)
C18 0.048(4) 0.044(4) 0.048(5) -0.009(3) 0.002(4) -0.001(4)
C19 0.053(4) 0.053(4) 0.032(4) -0.011(3) 0.006(3) -0.005(3)
C20 0.042(4) 0.035(4) 0.045(5) 0.006(3) 0.014(3) 0.004(3)
O5 0.080(7) 0.133(8) 0.046(4) -0.031(5) 0.008(5) 0.006(5)
O6 0.18(2) 0.18(2) 0.18(2) 0.002(5) 0.029(6) 0.003(5)
O6' 0.198(19) 0.192(19) 0.195(19) 0.003(5) 0.032(6) 0.003(5)
O7 0.164(8) 0.165(8) 0.161(9) 0.013(5) 0.018(5) 0.002(5)
O5A 0.080(7) 0.133(8) 0.046(4) -0.031(5) 0.008(5) 0.006(5)

loop_
_atom_type_symbol
_atom_type_description
_atom_type_scat_dispersion_real
_atom_type_scat_dispersion_imag
_atom_type_scat_source
C C 0.0033 0.0016 'International Tables Vol C Tables 4.2.6.8 and 6.1.1.4'
H H 0.0000 0.0000 'International Tables Vol C Tables 4.2.6.8 and 6.1.1.4'
N N 0.0061 0.0033 'International Tables Vol C Tables 4.2.6.8 and 6.1.1.4'
O O 0.0106 0.0060 'International Tables Vol C Tables 4.2.6.8 and 6.1.1.4'
Pb Pb -3.3944 10.1111 'International Tables Vol C Tables 4.2.6.8 and 6.1.1.4'

loop_
_geom_angle_atom_site_label_1
_geom_angle_atom_site_label_2
_geom_angle_atom_site_label_3
_geom_angle_site_symmetry_1
_geom_angle_site_symmetry_3
_geom_angle
_geom_angle_publ_flag
O1 Pb1 O2 2_545 2_545 50.1(2) y
O1 Pb1 O3 2_545 4_566 130.16(17) y
O1 Pb1 O4 2_545 4_566 80.54(17) y
O1 Pb1 N1 2_545 . 85.08(19) y
O1 Pb1 O5 2_545 . 82.8(2) y
O2 Pb1 O5 2_545 . 112.1(3) y
O3 Pb1 O2 4_566 2_545 154.8(2) y
O3 Pb1 O5 4_566 . 91.8(2) y
O4 Pb1 O2 4_566 2_545 127.7(2) y
O4 Pb1 O3 4_566 4_566 51.46(16) y
O4 Pb1 N1 4_566 . 79.34(18) y
O4 Pb1 O5 4_566 . 70.7(2) y
N1 Pb1 O2 . 2_545 80.4(2) y
N1 Pb1 O3 . 4_566 74.73(16) y
N1 Pb1 O5 . . 149.1(2) y
C1 O1 Pb1 . 2 99.7(5) ?
C1 O2 Pb1 . 2 86.3(5) ?
C20 O3 Pb1 . 4_665 88.1(4) ?
C20 O4 Pb1 . 4_665 97.8(4) ?
C11 N1 Pb1 . . 120.4(4) ?
C11 N1 C12 . . 105.8(5) ?
C12 N1 Pb1 . . 133.6(4) ?
C11 N2 C13 . . 107.0(6) ?
C11 N2 C14 . . 126.9(5) ?
C13 N2 C14 . . 126.0(5) ?
C10 N3 C9 . . 104.3(5) ?
C8 N4 C5 . . 124.3(5) ?
C10 N4 C5 . . 128.8(5) ?
C10 N4 C8 . . 106.6(5) ?
O1 C1 C2 . . 118.7(7) ?
O2 C1 O1 . . 122.5(7) ?
O2 C1 C2 . . 118.5(7) ?
C3 C2 C1 . . 119.5(7) ?
C3 C2 C7 . . 121.0(6) ?
C7 C2 C1 . . 119.5(6) ?
C2 C3 H3 . . 119.9 ?
C2 C3 C4 . . 120.1(7) ?
C4 C3 H3 . . 119.9 ?
C3 C4 H4 . . 120.3 ?
C5 C4 C3 . . 119.3(6) ?
C5 C4 H4 . . 120.3 ?
C4 C5 N4 . . 119.8(6) ?
C4 C5 C6 . . 121.1(6) ?
C6 C5 N4 . . 119.1(6) ?
C5 C6 H6 . . 120.6 ?
C5 C6 C7 . . 118.8(7) ?
C7 C6 H6 . . 120.6 ?
C2 C7 C6 . . 119.7(7) ?
C2 C7 H7 . . 120.1 ?
C6 C7 H7 . . 120.1 ?
N4 C8 H8 . . 126.9 ?
C9 C8 N4 . . 106.2(6) ?
C9 C8 H8 . . 126.9 ?
N3 C9 H9 . . 124.4 ?
C8 C9 N3 . . 111.2(6) ?
C8 C9 H9 . . 124.4 ?
N3 C10 N4 . . 111.7(5) ?
N3 C10 C11 . . 120.2(5) ?
N4 C10 C11 . . 128.1(5) ?
N1 C11 N2 . . 110.6(5) ?
N1 C11 C10 . . 121.1(5) ?
N2 C11 C10 . . 128.2(6) ?
N1 C12 H12 . . 124.7 ?
C13 C12 N1 . . 110.6(6) ?
C13 C12 H12 . . 124.7 ?
N2 C13 H13 . . 127.1 ?
C12 C13 N2 . . 105.9(6) ?
C12 C13 H13 . . 127.1 ?
C15 C14 N2 . . 119.5(6) ?
C15 C14 C19 . . 121.4(6) ?
C19 C14 N2 . . 119.0(6) ?
C14 C15 H15 . . 120.2 ?
C14 C15 C16 . . 119.5(6) ?
C16 C15 H15 . . 120.2 ?
C15 C16 H16 . . 119.8 ?
C15 C16 C17 . . 120.4(6) ?
C17 C16 H16 . . 119.8 ?
C16 C17 C20 . . 119.0(6) ?
C18 C17 C16 . . 118.8(6) ?
C18 C17 C20 . . 122.1(6) ?
C17 C18 H18 . . 119.5 ?
C17 C18 C19 . . 121.0(7) ?
C19 C18 H18 . . 119.5 ?
C14 C19 C18 . . 118.8(7) ?
C14 C19 H19 . . 120.6 ?
C18 C19 H19 . . 120.6 ?
O3 C20 O4 . . 122.3(6) ?
O3 C20 C17 . . 119.8(6) ?
O4 C20 C17 . . 117.9(6) ?

loop_
_geom_bond_atom_site_label_1
_geom_bond_atom_site_label_2
_geom_bond_site_symmetry_2
_geom_bond_distance
_geom_bond_publ_flag
Pb1 O1 2_545 2.406(5) y
Pb1 O2 2_545 2.698(7) y
Pb1 O3 4_566 2.654(5) y
Pb1 O4 4_566 2.430(5) y
Pb1 N1 . 2.450(5) y
Pb1 O5 . 2.850(9) y
O1 C1 . 1.249(9) ?
O2 C1 . 1.232(10) ?
O3 C20 . 1.249(8) ?
O4 C20 . 1.281(8) ?
N1 C11 . 1.320(8) ?
N1 C12 . 1.374(8) ?
N2 C11 . 1.370(8) ?
N2 C13 . 1.380(8) ?
N2 C14 . 1.440(8) ?
N3 C9 . 1.393(9) ?
N3 C10 . 1.321(7) ?
N4 C5 . 1.442(7) ?
N4 C8 . 1.384(8) ?
N4 C10 . 1.362(7) ?
C1 C2 . 1.523(9) ?
C2 C3 . 1.363(9) ?
C2 C7 . 1.376(10) ?
C3 H3 . 0.9300 ?
C3 C4 . 1.398(8) ?
C4 H4 . 0.9300 ?
C4 C5 . 1.369(9) ?
C5 C6 . 1.392(9) ?
C6 H6 . 0.9300 ?
C6 C7 . 1.400(9) ?
C7 H7 . 0.9300 ?
C8 H8 . 0.9300 ?
C8 C9 . 1.330(9) ?
C9 H9 . 0.9300 ?
C10 C11 . 1.452(8) ?
C12 H12 . 0.9300 ?
C12 C13 . 1.350(10) ?
C13 H13 . 0.9300 ?
C14 C15 . 1.371(9) ?
C14 C19 . 1.380(9) ?
C15 H15 . 0.9300 ?
C15 C16 . 1.378(8) ?
C16 H16 . 0.9300 ?
C16 C17 . 1.400(8) ?
C17 C18 . 1.381(10) ?
C17 C20 . 1.498(9) ?
C18 H18 . 0.9300 ?
C18 C19 . 1.385(10) ?
C19 H19 . 0.9300 ?

loop_
_geom_hbond_atom_site_label_D
_geom_hbond_atom_site_label_H
_geom_hbond_atom_site_label_A
_geom_hbond_site_symmetry_A
_geom_hbond_distance_DH
_geom_hbond_distance_HA
_geom_hbond_distance_DA
_geom_hbond_angle_DHA
_geom_hbond_publ_flag
C13 H13 O3 4_666 0.93 2.28 3.190(9) 168 yes

loop_
_geom_torsion_atom_site_label_1
_geom_torsion_atom_site_label_2
_geom_torsion_atom_site_label_3
_geom_torsion_atom_site_label_4
_geom_torsion_site_symmetry_1
_geom_torsion_site_symmetry_2
_geom_torsion_site_symmetry_3
_geom_torsion_site_symmetry_4
_geom_torsion
_geom_torsion_publ_flag
Pb1 O1 C1 O2 2 . . . 13.3(11) ?
Pb1 O1 C1 C2 2 . . . -160.7(6) ?
Pb1 O2 C1 O1 2 . . . -11.7(9) ?
Pb1 O2 C1 C2 2 . . . 162.3(7) ?
Pb1 O3 C20 O4 4_665 . . . -5.7(6) ?
Pb1 O3 C20 C17 4_665 . . . 172.9(5) ?
Pb1 O4 C20 O3 4_665 . . . 6.3(7) ?
Pb1 O4 C20 C17 4_665 . . . -172.3(5) ?
Pb1 N1 C11 N2 . . . . 176.9(4) ?
Pb1 N1 C11 C10 . . . . -5.0(8) ?
Pb1 N1 C12 C13 . . . . -175.8(5) ?
O1 C1 C2 C3 . . . . 169.0(8) ?
O1 C1 C2 C7 . . . . -7.9(12) ?
O2 C1 C2 C3 . . . . -5.2(13) ?
O2 C1 C2 C7 . . . . 177.9(9) ?
N1 C12 C13 N2 . . . . -0.9(9) ?
N2 C14 C15 C16 . . . . 176.8(5) ?
N2 C14 C19 C18 . . . . -178.0(6) ?
N3 C10 C11 N1 . . . . -39.6(9) ?
N3 C10 C11 N2 . . . . 138.0(7) ?
N4 C5 C6 C7 . . . . -177.0(6) ?
N4 C8 C9 N3 . . . . -1.2(9) ?
N4 C10 C11 N1 . . . . 138.4(7) ?
N4 C10 C11 N2 . . . . -44.0(10) ?
C1 C2 C3 C4 . . . . -175.0(7) ?
C1 C2 C7 C6 . . . . 175.3(7) ?
C2 C3 C4 C5 . . . . -0.3(11) ?
C3 C2 C7 C6 . . . . -1.5(12) ?
C3 C4 C5 N4 . . . . 177.3(6) ?
C3 C4 C5 C6 . . . . -1.7(10) ?
C4 C5 C6 C7 . . . . 2.0(10) ?
C5 N4 C8 C9 . . . . -172.5(7) ?
C5 N4 C10 N3 . . . . 172.6(6) ?
C5 N4 C10 C11 . . . . -5.5(11) ?
C5 C6 C7 C2 . . . . -0.4(11) ?
C7 C2 C3 C4 . . . . 1.8(12) ?
C8 N4 C5 C4 . . . . 127.8(7) ?
C8 N4 C5 C6 . . . . -53.2(9) ?
C8 N4 C10 N3 . . . . -0.7(8) ?
C8 N4 C10 C11 . . . . -178.9(6) ?
C9 N3 C10 N4 . . . . 0.0(8) ?
C9 N3 C10 C11 . . . . 178.3(6) ?
C10 N3 C9 C8 . . . . 0.8(9) ?
C10 N4 C5 C4 . . . . -44.5(9) ?
C10 N4 C5 C6 . . . . 134.5(7) ?
C10 N4 C8 C9 . . . . 1.2(8) ?
C11 N1 C12 C13 . . . . 0.6(8) ?
C11 N2 C13 C12 . . . . 0.9(8) ?
C11 N2 C14 C15 . . . . -47.8(9) ?
C11 N2 C14 C19 . . . . 130.3(7) ?
C12 N1 C11 N2 . . . . 0.0(7) ?
C12 N1 C11 C10 . . . . 178.0(6) ?
C13 N2 C11 N1 . . . . -0.5(7) ?
C13 N2 C11 C10 . . . . -178.4(6) ?
C13 N2 C14 C15 . . . . 128.0(7) ?
C13 N2 C14 C19 . . . . -54.0(9) ?
C14 N2 C11 N1 . . . . 175.9(6) ?
C14 N2 C11 C10 . . . . -2.0(10) ?
C14 N2 C13 C12 . . . . -175.6(6) ?
C14 C15 C16 C17 . . . . 0.5(9) ?
C15 C14 C19 C18 . . . . 0.0(10) ?
C15 C16 C17 C18 . . . . 1.4(9) ?
C15 C16 C17 C20 . . . . -175.9(6) ?
C16 C17 C18 C19 . . . . -2.7(10) ?
C16 C17 C20 O3 . . . . 1.7(9) ?
C16 C17 C20 O4 . . . . -179.7(6) ?
C17 C18 C19 C14 . . . . 2.0(11) ?
C18 C17 C20 O3 . . . . -175.5(7) ?
C18 C17 C20 O4 . . . . 3.1(9) ?
C19 C14 C15 C16 . . . . -1.2(10) ?
C20 C17 C18 C19 . . . . 174.5(6) ?

_cod_database_fobs_code 2312133
